data_4082894
loop_
_publ_author_name
'Das, Animesh'
'Dash, Chandrakanta'
'Yousufuddin, Muhammed'
'Dias, H. V. Rasika'

_publ_section_title
;
 Coordination and Ligand Substitution Chemistry of
 Bis(cyclooctyne)copper(I)
;
_journal_issue 7
_journal_name_full Organometallics
_journal_page_first 1644
_journal_paper_doi 10.1021/om4012032
_journal_volume 33
_journal_year 2014
_chemical_formula_moiety 'C18 H30 Cu N2, 1(F6 Sb)'
_chemical_formula_sum 'C18 H30 Cu F6 N2 Sb'
_chemical_formula_weight 573.73
_chemical_name_systematic
;
 ?
;
_space_group_crystal_system orthorhombic
_space_group_IT_number 62
_space_group_name_Hall '-P 2ac 2n'
_space_group_name_H-M_alt 'P n m a'
_symmetry_space_group_name_Hall '-P 2ac 2n'
_symmetry_space_group_name_H-M 'P n m a'
_atom_sites_solution_hydrogens geom
_atom_sites_solution_primary iterative
_audit_creation_date 2013-12-14
_audit_creation_method
;
Olex2 1.2
(compiled 2013.12.10 svn.r2850 for OlexSys, GUI svn.r4736)
;
_cell_angle_alpha 90
_cell_angle_beta 90
_cell_angle_gamma 90
_cell_formula_units_Z 4
_cell_length_a 23.146(5)
_cell_length_b 7.8797(16)
_cell_length_c 12.974(3)
_cell_measurement_reflns_used 4582
_cell_measurement_temperature 100(2)
_cell_measurement_theta_max 25.94
_cell_measurement_theta_min 2.36
_cell_volume 2366.2(9)
_computing_molecular_graphics 'Olex2 (Dolomanov et al., 2009)'
_computing_publication_material 'Olex2 (Dolomanov et al., 2009)'
_computing_structure_refinement 'ShelXL (Sheldrick, 2008)'
_computing_structure_solution
;
Superflip (Palatinus & Chapuis, 2007;Palatinus & van der Lee, 2008;
Palatinus et al., 2012)
;
_diffrn_ambient_temperature 100(2)
_diffrn_measured_fraction_theta_full 0.998
_diffrn_measured_fraction_theta_max 0.992
_diffrn_measurement_device_type 'Bruker APEX-II CCD'
_diffrn_measurement_method '\f and \w scans'
_diffrn_radiation_monochromator Parallel,graphite
_diffrn_radiation_type MoK\a
_diffrn_radiation_wavelength 0.71073
_diffrn_reflns_av_R_equivalents 0.0355
_diffrn_reflns_av_unetI/netI 0.0237
_diffrn_reflns_Laue_measured_fraction_full 0.998
_diffrn_reflns_Laue_measured_fraction_max 0.992
_diffrn_reflns_limit_h_max 28
_diffrn_reflns_limit_h_min -28
_diffrn_reflns_limit_k_max 9
_diffrn_reflns_limit_k_min -9
_diffrn_reflns_limit_l_max 15
_diffrn_reflns_limit_l_min -16
_diffrn_reflns_number 14630
_diffrn_reflns_point_group_measured_fraction_full 0.998
_diffrn_reflns_point_group_measured_fraction_max 0.992
_diffrn_reflns_theta_full 25.000
_diffrn_reflns_theta_max 26.440
_diffrn_reflns_theta_min 1.760
_diffrn_source_current 30.0
_diffrn_source_power 1.5
_diffrn_source_voltage 50.0
_diffrn_standards_number 0
_exptl_absorpt_coefficient_mu 2.092
_exptl_absorpt_correction_T_max 0.7453
_exptl_absorpt_correction_T_min 0.6362
_exptl_absorpt_correction_type multi-scan
_exptl_absorpt_process_details
;
SADABS-2012/1 (Bruker,2012) was used for absorption correction.
wR2(int) was 0.0551 before and 0.0423 after correction.
The Ratio of minimum to maximum transmission is 0.8536.
The \l/2 correction factor is 0.0015.
;
_exptl_crystal_colour colorless
_exptl_crystal_density_diffrn 1.610
_exptl_crystal_description platy
_exptl_crystal_F_000 1144
_exptl_crystal_size_max 0.1
_exptl_crystal_size_mid 0.05
_exptl_crystal_size_min 0.03
_refine_diff_density_max 1.125
_refine_diff_density_min -0.973
_refine_diff_density_rms 0.126
_refine_ls_extinction_method none
_refine_ls_goodness_of_fit_ref 1.248
_refine_ls_hydrogen_treatment constr
_refine_ls_matrix_type full
_refine_ls_number_parameters 321
_refine_ls_number_reflns 2596
_refine_ls_number_restraints 451
_refine_ls_restrained_S_all 1.187
_refine_ls_R_factor_all 0.0624
_refine_ls_R_factor_gt 0.0554
_refine_ls_shift/su_max 0.001
_refine_ls_shift/su_mean 0.000
_refine_ls_structure_factor_coef Fsqd
_refine_ls_weighting_details 'w=1/[\s^2^(Fo^2^)+(0.0263P)^2^+18.1198P] where P=(Fo^2^+2Fc^2^)/3'
_refine_ls_weighting_scheme calc
_refine_ls_wR_factor_gt 0.1261
_refine_ls_wR_factor_ref 0.1286
_reflns_Friedel_coverage 0.000
_reflns_number_gt 2340
_reflns_number_total 2596
_reflns_threshold_expression 'I > 2\s(I)'
_cod_data_source_file om4012032_si_002.cif
_cod_data_source_block dias842m_0ma_a
_cod_depositor_comments 'Adding full bibliography for 4082894.cif.'
_cod_original_cell_volume 2366.3(8)
_cod_database_code 4082894
_shelxl_version_number 2013-4
_shelx_space_group_comment
;
The symmetry employed for this shelxl refinement is uniquely defined
by the following loop, which should always be used as a source of
symmetry information in preference to the above space-group names.
They are only intended as comments.
;
_olex2_refinement_description
;
1. Fixed Uiso
 At 1.2 times of:
  All C(H,H) groups
 At 1.5 times of:
  All C(H,H,H) groups
2. Restrained distances
 Sb1-F2 \\sim Sb1-F1 \\sim Sb1-F3 \\sim Sb1-F4 \\sim Sb1-F5 \\sim Sb1-F6
 with sigma of 0.005
 F1-F2 \\sim F1-F3 \\sim F1-F5 \\sim F1-F6 \\sim F2-F3 \\sim F2-F4 \\sim F2-F6
\\sim F3-F4 \\sim F3-F5 \\sim F4-F5
 \\sim F4-F6 \\sim F5-F6
 with sigma of 0.005
 Sb2-F1' \\sim Sb2-F2' \\sim Sb2-F3' \\sim Sb2-F4' \\sim Sb2-F5' \\sim Sb2-F6'
 with sigma of 0.005
 F1'-F2' \\sim F1'-F3' \\sim F1'-F5' \\sim F1'-F6' \\sim F2'-F3' \\sim F2'-F4'
\\sim F2'-F6' \\sim F3'-F4'
 \\sim F3'-F5' \\sim F4'-F5' \\sim F4'-F6' \\sim F5'-F6'
 with sigma of 0.005
 Sb3-F1" \\sim Sb3-F2" \\sim Sb3-F3" \\sim Sb3-F4" \\sim Sb3-F5" \\sim Sb3-F6"
 with sigma of 0.005
 F1"-F2" \\sim F1"-F3" \\sim F1"-F5" \\sim F1"-F6" \\sim F2"-F3" \\sim F2"-F4"
\\sim F2"-F6" \\sim F3"-F4"
 \\sim F3"-F5" \\sim F4"-F5" \\sim F4"-F6" \\sim F5"-F6"
 with sigma of 0.005
 C4-C3 \\sim C5-C4 \\sim C6-C5 \\sim C7-C6 \\sim C8-C7
 with sigma of 0.01
3. Rigid bond restraints
 C3, C4, C5, C6
 with sigma for 1-2 distances of 0.01 and sigma for 1-3 distances of 0.01
4. Uiso/Uaniso restraints and constraints
Uanis(Sb1) = Uanis(Sb2) = Uanis(Sb3)
5. Rigid body (RIGU) restrains
 F1, F2, F3, F4, F5, F6, F1', F2', F3', F4', F5', F6', F1", F2", F3", F4", F5",
  F6", Sb1, Sb2, Sb3, C7, C8
 with sigma for 1-2 distances of 0.004 and sigma for 1-3 distances of 0.004
6. Others
 1*[Sof(Sb1)+Sof(F1)+Sof(F2)+Sof(F3)+Sof(F4)+Sof(F5)+Sof(F6)]+1*[Sof(Sb2)+
 Sof(F1')+Sof(F2')+Sof(F3')+Sof(F4')+Sof(F5')+Sof(F6')]+1*[Sof(Sb3)+Sof(F1")+
 Sof(F2")+Sof(F3")+Sof(F4")+Sof(F5")+Sof(F6")]=1 with esd of 0.0001
 Sof(Sb1)=Sof(F1)=Sof(F2)=Sof(F3)=Sof(F4)=Sof(F5)=Sof(F6)=0.5*FVAR(2)
 Sof(Sb2)=Sof(F1')=Sof(F2')=Sof(F3')=Sof(F4')=Sof(F5')=Sof(F6')=0.5*FVAR(3)
 Sof(Sb3)=Sof(F1")=Sof(F2")=Sof(F3")=Sof(F4")=Sof(F5")=Sof(F6")=0.5*FVAR(4)
 Fixed Sof: C3(0.5) H3A(0.5) H3B(0.5) C4(0.5) H4A(0.5) H4B(0.5) C5(0.5)
 H5A(0.5) H5B(0.5) C6(0.5) H6A(0.5) H6B(0.5) C7(0.5) H7A(0.5) H7B(0.5) C8(0.5)
 H8A(0.5) H8B(0.5) H12A(0.5) H12B(0.5) H12C(0.5) H16A(0.5) H16B(0.5) H16C(0.5)
7.a Secondary CH2 refined with riding coordinates:
 C3(H3A,H3B), C4(H4A,H4B), C5(H5A,H5B), C6(H6A,H6B), C7(H7A,H7B), C8(H8A,H8B)
7.b Me refined with riding coordinates:
 C12(H12A,H12B,H12C), C16(H16A,H16B,H16C)
7.c Idealised Me refined as rotating group:
 C11(H11A,H11B,H11C), C15(H15A,H15B,H15C)
;

loop_
_space_group_symop_operation_xyz
'x, y, z'
'-x+1/2, -y, z+1/2'
'-x, y+1/2, -z'
'x+1/2, -y+1/2, -z+1/2'
'-x, -y, -z'
'x-1/2, y, -z-1/2'
'x, -y-1/2, z'
'-x-1/2, y-1/2, z-1/2'

loop_
_atom_site_label
_atom_site_type_symbol
_atom_site_fract_x
_atom_site_fract_y
_atom_site_fract_z
_atom_site_U_iso_or_equiv
_atom_site_adp_type
_atom_site_occupancy
_atom_site_site_symmetry_order
_atom_site_calc_flag
_atom_site_refinement_flags_posn
_atom_site_refinement_flags_adp
_atom_site_refinement_flags_occupancy
_atom_site_disorder_assembly
_atom_site_disorder_group
Cu Cu 0.99914(4) 0.2500 0.21387(7) 0.0238(2) Uani 1 2 d S T P D .
Sb1 Sb 0.8681(3) -0.2342(19) 0.2980(5) 0.0275(5) Uani 0.0850(15) 1 d . . P A -1
F1 F 0.8290(10) -0.188(4) 0.1763(15) 0.043(7) Uani 0.0850(15) 1 d . . P A -1
F2 F 0.9250(10) -0.080(4) 0.261(2) 0.037(6) Uani 0.0850(15) 1 d . . P A -1
F3 F 0.9087(11) -0.406(3) 0.2325(18) 0.036(6) Uani 0.0850(15) 1 d . . P A -1
F4 F 0.9072(9) -0.280(3) 0.4197(15) 0.026(6) Uani 0.0850(15) 1 d . . P A -1
F5 F 0.8112(9) -0.388(4) 0.335(2) 0.038(6) Uani 0.0850(15) 1 d . . P A -1
F6 F 0.8274(11) -0.062(3) 0.3634(19) 0.037(7) Uani 0.0850(15) 1 d . . P A -1
Sb2 Sb 0.8497(2) -0.2433(17) 0.3183(4) 0.0275(5) Uani 0.2296(15) 1 d . . P B -2
F1' F 0.7708(3) -0.271(2) 0.2923(9) 0.064(4) Uani 0.2296(15) 1 d . . P B -2
F2' F 0.8638(5) -0.227(2) 0.1767(6) 0.051(4) Uani 0.2296(15) 1 d . . P B -2
F3' F 0.8396(5) -0.0081(18) 0.3248(13) 0.023(4) Uani 0.2296(15) 1 d . . P B -2
F4' F 0.9286(3) -0.2160(19) 0.3442(9) 0.065(5) Uani 0.2296(15) 1 d . . P B -2
F5' F 0.8358(5) -0.259(3) 0.4598(6) 0.079(4) Uani 0.2296(15) 1 d . . P B -2
F6' F 0.8597(5) -0.4786(18) 0.3117(14) 0.038(4) Uani 0.2296(15) 1 d . . P B -2
Sb3 Sb 0.8551(3) -0.2432(15) 0.3231(6) 0.0275(5) Uani 0.1853(16) 1 d . . P C -3
F1" F 0.8244(6) -0.259(3) 0.1907(9) 0.059(5) Uani 0.1853(16) 1 d . . P C -3
F2" F 0.9177(6) -0.120(2) 0.2717(13) 0.064(6) Uani 0.1853(16) 1 d . . P C -3
F3" F 0.8147(6) -0.041(2) 0.3443(14) 0.050(5) Uani 0.1853(16) 1 d . . P C -3
F4" F 0.8859(6) -0.228(3) 0.4557(9) 0.045(5) Uani 0.1853(16) 1 d . . P C -3
F5" F 0.7927(6) -0.366(2) 0.3748(12) 0.066(6) Uani 0.1853(16) 1 d . . P C -3
F6" F 0.8957(6) -0.4447(18) 0.3020(14) 0.058(5) Uani 0.1853(16) 1 d . . P C -3
N1 N 1.1307(3) 0.2500 0.2288(5) 0.0303(16) Uani 1 2 d S T P . .
N2 N 0.9443(3) 0.2500 0.4276(5) 0.0262(15) Uani 1 2 d S T P . .
C1 C 0.9785(4) 0.2500 0.0628(6) 0.0291(18) Uani 1 2 d S T P . .
C2 C 0.9340(4) 0.2500 0.1140(6) 0.0313(19) Uani 1 2 d S T P D .
C3 C 0.8709(4) 0.226(5) 0.1282(8) 0.034(6) Uani 0.5 1 d . U P D -1
H3A H 0.8576 0.2852 0.1912 0.040 Uiso 0.5 1 calc R . P D -1
H3B H 0.8616 0.1039 0.1347 0.040 Uiso 0.5 1 calc R . P D -1
C4 C 0.8416(5) 0.3016(17) 0.0324(8) 0.045(4) Uani 0.5 1 d . U P D -1
H4A H 0.7993 0.2848 0.0385 0.054 Uiso 0.5 1 calc R . P D -1
H4B H 0.8489 0.4253 0.0309 0.054 Uiso 0.5 1 calc R . P D -1
C5 C 0.8621(5) 0.224(4) -0.0697(7) 0.041(6) Uani 0.5 1 d . U P D -1
H5A H 0.8292 0.2263 -0.1186 0.050 Uiso 0.5 1 calc R . P D -1
H5B H 0.8718 0.1036 -0.0571 0.050 Uiso 0.5 1 calc R . P D -1
C6 C 0.9142(5) 0.3079(17) -0.1230(10) 0.048(4) Uani 0.5 1 d . U P D -1
H6A H 0.9208 0.4192 -0.0896 0.058 Uiso 0.5 1 calc R . P D -1
H6B H 0.9033 0.3307 -0.1954 0.058 Uiso 0.5 1 calc R . P D -1
C7 C 0.9721(5) 0.2119(18) -0.1239(9) 0.045(5) Uani 0.5 1 d . . P D -1
H7A H 0.9639 0.0886 -0.1241 0.055 Uiso 0.5 1 calc R . P D -1
H7B H 0.9925 0.2391 -0.1889 0.055 Uiso 0.5 1 calc R . P D -1
C8 C 1.0127(4) 0.251(7) -0.0332(7) 0.041(3) Uani 0.5 1 d . . P D -1
H8A H 1.0436 0.1648 -0.0295 0.049 Uiso 0.5 1 calc R . P D -1
H8B H 1.0308 0.3638 -0.0430 0.049 Uiso 0.5 1 calc R . P D -1
C9 C 1.0816(4) 0.2500 0.2214(6) 0.0265(17) Uani 1 2 d S T P . .
C10 C 1.1947(3) 0.2500 0.2394(7) 0.0316(19) Uani 1 2 d S T P . .
C11 C 1.2100(3) 0.0905(9) 0.2995(6) 0.0441(17) Uani 1 1 d . . . . .
H11A H 1.1919 0.0950 0.3677 0.066 Uiso 1 1 calc GR . . . .
H11B H 1.2520 0.0831 0.3073 0.066 Uiso 1 1 calc GR . . . .
H11C H 1.1959 -0.0094 0.2622 0.066 Uiso 1 1 calc GR . . . .
C12 C 1.2196(4) 0.2500 0.1320(8) 0.051(3) Uani 1 2 d S T P D .
H12A H 1.2024 0.1573 0.0920 0.077 Uiso 0.5 1 calc R . P E -1
H12B H 1.2615 0.2341 0.1357 0.077 Uiso 0.5 1 calc R . P E -1
H12C H 1.2111 0.3586 0.0984 0.077 Uiso 0.5 1 calc R . P E -1
C13 C 0.9642(4) 0.2500 0.3477(6) 0.0250(17) Uani 1 2 d S T P . .
C14 C 0.9191(4) 0.2500 0.5330(6) 0.0273(18) Uani 1 2 d S T P . .
C15 C 0.9408(3) 0.0904(9) 0.5860(5) 0.0387(15) Uani 1 1 d . . . . .
H15A H 0.9290 -0.0094 0.5461 0.058 Uiso 1 1 calc GR . . . .
H15B H 0.9244 0.0836 0.6555 0.058 Uiso 1 1 calc GR . . . .
H15C H 0.9831 0.0941 0.5905 0.058 Uiso 1 1 calc GR . . . .
C16 C 0.8532(4) 0.2500 0.5200(7) 0.038(2) Uani 1 2 d S T P D .
H16A H 0.8418 0.3427 0.4739 0.057 Uiso 0.5 1 calc R . P F -1
H16B H 0.8348 0.2658 0.5874 0.057 Uiso 0.5 1 calc R . P F -1
H16C H 0.8408 0.1415 0.4905 0.057 Uiso 0.5 1 calc R . P F -1

loop_
_atom_site_aniso_label
_atom_site_aniso_U_11
_atom_site_aniso_U_22
_atom_site_aniso_U_33
_atom_site_aniso_U_23
_atom_site_aniso_U_13
_atom_site_aniso_U_12
Cu 0.0262(5) 0.0272(5) 0.0181(5) 0.000 -0.0020(4) 0.000
Sb1 0.0289(9) 0.0213(11) 0.0323(7) -0.0009(17) -0.0026(5) 0.002(2)
F1 0.053(12) 0.034(14) 0.043(9) 0.002(8) -0.013(8) 0.002(9)
F2 0.039(10) 0.023(10) 0.048(13) 0.000(8) -0.003(8) 0.002(8)
F3 0.043(12) 0.029(9) 0.037(12) -0.008(8) -0.004(9) 0.006(8)
F4 0.026(10) 0.019(14) 0.032(8) -0.004(7) -0.002(7) 0.008(9)
F5 0.035(10) 0.032(11) 0.045(13) -0.002(9) -0.003(8) 0.005(8)
F6 0.035(12) 0.034(10) 0.042(12) -0.009(8) -0.013(9) 0.011(8)
Sb2 0.0289(9) 0.0213(11) 0.0323(7) -0.0009(17) -0.0026(5) 0.002(2)
F1' 0.043(5) 0.040(10) 0.109(10) -0.003(9) -0.006(5) 0.002(6)
F2' 0.070(8) 0.042(11) 0.041(5) 0.000(6) 0.012(5) 0.008(8)
F3' 0.010(8) 0.022(5) 0.037(8) -0.003(5) 0.012(6) -0.001(5)
F4' 0.041(6) 0.054(13) 0.099(10) -0.011(8) -0.006(5) 0.007(5)
F5' 0.116(11) 0.070(9) 0.052(6) 0.005(7) 0.024(6) 0.008(11)
F6' 0.026(9) 0.032(6) 0.056(10) 0.007(5) 0.008(8) 0.002(5)
Sb3 0.0289(9) 0.0213(11) 0.0323(7) -0.0009(17) -0.0026(5) 0.002(2)
F1" 0.097(11) 0.021(9) 0.061(7) -0.003(8) -0.027(7) 0.001(11)
F2" 0.058(9) 0.058(11) 0.075(12) 0.011(9) 0.003(7) -0.007(7)
F3" 0.048(10) 0.033(8) 0.069(12) -0.009(7) -0.014(8) 0.011(7)
F4" 0.058(9) 0.030(12) 0.046(6) -0.001(6) -0.019(6) 0.004(8)
F5" 0.062(9) 0.066(11) 0.071(11) 0.002(8) -0.001(7) -0.015(8)
F6" 0.077(11) 0.034(8) 0.064(11) 0.007(7) 0.009(9) 0.013(7)
N1 0.027(4) 0.034(4) 0.030(4) 0.000 0.009(3) 0.000
N2 0.034(4) 0.023(3) 0.022(4) 0.000 -0.006(3) 0.000
C1 0.034(4) 0.033(4) 0.020(4) 0.000 0.000(3) 0.000
C2 0.030(4) 0.042(5) 0.022(4) 0.000 -0.001(3) 0.000
C3 0.025(4) 0.047(19) 0.029(4) 0.000(7) -0.003(4) -0.003(7)
C4 0.040(6) 0.060(12) 0.035(6) -0.001(5) -0.008(5) 0.008(6)
C5 0.065(7) 0.039(19) 0.021(4) -0.001(5) -0.024(4) 0.000(7)
C6 0.067(8) 0.054(9) 0.024(6) 0.005(5) -0.006(5) 0.018(6)
C7 0.064(7) 0.046(15) 0.027(5) -0.004(5) 0.012(5) 0.015(7)
C8 0.048(6) 0.035(6) 0.038(5) -0.004(16) 0.010(4) 0.017(18)
C9 0.032(5) 0.027(4) 0.021(4) 0.000 0.002(3) 0.000
C10 0.016(4) 0.029(4) 0.050(5) 0.000 0.005(4) 0.000
C11 0.030(3) 0.039(4) 0.064(5) -0.001(3) -0.001(3) 0.001(3)
C12 0.033(5) 0.075(8) 0.046(6) 0.000 0.017(5) 0.000
C13 0.035(4) 0.027(4) 0.013(4) 0.000 0.000(3) 0.000
C14 0.039(5) 0.031(4) 0.012(4) 0.000 0.004(3) 0.000
C15 0.048(4) 0.041(4) 0.027(3) 0.007(3) 0.000(3) 0.005(3)
C16 0.038(5) 0.035(5) 0.040(5) 0.000 -0.001(4) 0.000

loop_
_atom_type_symbol
_atom_type_description
_atom_type_scat_dispersion_real
_atom_type_scat_dispersion_imag
_atom_type_scat_source
C C 0.0033 0.0016 'International Tables Vol C Tables 4.2.6.8 and 6.1.1.4'
H H 0.0000 0.0000 'International Tables Vol C Tables 4.2.6.8 and 6.1.1.4'
N N 0.0061 0.0033 'International Tables Vol C Tables 4.2.6.8 and 6.1.1.4'
F F 0.0171 0.0103 'International Tables Vol C Tables 4.2.6.8 and 6.1.1.4'
Cu Cu 0.3201 1.2651 'International Tables Vol C Tables 4.2.6.8 and 6.1.1.4'
Sb Sb -0.5866 1.5461 'International Tables Vol C Tables 4.2.6.8 and 6.1.1.4'

loop_
_geom_angle_atom_site_label_1
_geom_angle_atom_site_label_2
_geom_angle_atom_site_label_3
_geom_angle
_geom_angle_site_symmetry_1
_geom_angle_site_symmetry_3
C2 Cu C1 35.6(3) . .
C9 Cu C1 106.6(3) . .
C9 Cu C2 142.2(3) . .
C9 Cu C13 112.0(3) . .
C13 Cu C1 141.4(3) . .
C13 Cu C2 105.7(3) . .
F1 Sb1 F2 90.00(18) . .
F1 Sb1 F3 90.01(18) . .
F1 Sb1 F4 180.0(3) . .
F1 Sb1 F5 90.02(18) . .
F1 Sb1 F6 90.02(18) . .
F2 Sb1 F4 89.96(18) . .
F2 Sb1 F6 89.97(18) . .
F3 Sb1 F2 90.03(18) . .
F3 Sb1 F4 90.00(18) . .
F3 Sb1 F6 180.0(3) . .
F5 Sb1 F2 180.0(3) . .
F5 Sb1 F3 90.01(18) . .
F5 Sb1 F4 90.01(18) . .
F5 Sb1 F6 90.00(18) . .
F6 Sb1 F4 89.97(18) . .
F1' Sb2 F2' 90.02(18) . .
F1' Sb2 F3' 90.03(18) . .
F1' Sb2 F4' 180.0(3) . .
F1' Sb2 F5' 90.07(18) . .
F1' Sb2 F6' 89.98(18) . .
F3' Sb2 F2' 89.97(18) . .
F3' Sb2 F6' 180.0(3) . .
F4' Sb2 F2' 89.95(18) . .
F4' Sb2 F3' 89.96(18) . .
F4' Sb2 F6' 90.03(18) . .
F5' Sb2 F2' 179.9(3) . .
F5' Sb2 F3' 90.03(18) . .
F5' Sb2 F4' 89.96(18) . .
F5' Sb2 F6' 89.99(18) . .
F6' Sb2 F2' 90.00(18) . .
F1" Sb3 F2" 90.04(18) . .
F1" Sb3 F3" 90.00(18) . .
F1" Sb3 F4" 180.0(3) . .
F1" Sb3 F6" 90.03(18) . .
F3" Sb3 F2" 89.93(18) . .
F3" Sb3 F4" 89.98(18) . .
F4" Sb3 F2" 89.94(18) . .
F5" Sb3 F1" 90.06(18) . .
F5" Sb3 F2" 179.9(3) . .
F5" Sb3 F3" 90.04(18) . .
F5" Sb3 F4" 89.96(18) . .
F5" Sb3 F6" 90.06(18) . .
F6" Sb3 F2" 89.97(18) . .
F6" Sb3 F3" 179.9(3) . .
F6" Sb3 F4" 89.99(18) . .
C9 N1 C10 179.5(8) . .
C13 N2 C14 179.1(8) . .
C2 C1 Cu 70.9(5) . .
C2 C1 C8 155.2(9) . .
C8 C1 Cu 134.0(6) . .
C1 C2 Cu 73.5(6) . .
C1 C2 C3 153.5(10) . .
C3 C2 Cu 131.7(6) . .
C2 C3 H3A 110.4 . .
C2 C3 H3B 110.4 . .
C2 C3 C4 106.6(12) . .
H3A C3 H3B 108.6 . .
C4 C3 H3A 110.4 . .
C4 C3 H3B 110.4 . .
C3 C4 H4A 108.7 . .
C3 C4 H4B 108.7 . .
H4A C4 H4B 107.6 . .
C5 C4 C3 114.1(13) . .
C5 C4 H4A 108.7 . .
C5 C4 H4B 108.7 . .
C4 C5 H5A 108.0 . .
C4 C5 H5B 108.0 . .
C4 C5 C6 117.4(17) . .
H5A C5 H5B 107.2 . .
C6 C5 H5A 108.0 . .
C6 C5 H5B 108.0 . .
C5 C6 H6A 107.7 . .
C5 C6 H6B 107.7 . .
C5 C6 C7 118.4(13) . .
H6A C6 H6B 107.1 . .
C7 C6 H6A 107.7 . .
C7 C6 H6B 107.7 . .
C6 C7 H7A 108.4 . .
C6 C7 H7B 108.4 . .
H7A C7 H7B 107.5 . .
C8 C7 C6 115.3(15) . .
C8 C7 H7A 108.4 . .
C8 C7 H7B 108.4 . .
C1 C8 C7 108.5(11) . .
C1 C8 H8A 110.0 . .
C1 C8 H8B 110.0 . .
C7 C8 H8A 110.0 . .
C7 C8 H8B 110.0 . .
H8A C8 H8B 108.4 . .
N1 C9 Cu 178.2(7) . .
N1 C10 C11 106.2(5) . .
N1 C10 C11 106.2(5) . 7_565
N1 C10 C12 107.1(7) . .
C11 C10 C11 111.5(8) 7_565 .
C12 C10 C11 112.6(5) . .
C12 C10 C11 112.6(5) . 7_565
C10 C11 H11A 109.5 . .
C10 C11 H11B 109.5 . .
C10 C11 H11C 109.5 . .
H11A C11 H11B 109.5 . .
H11A C11 H11C 109.5 . .
H11B C11 H11C 109.5 . .
C10 C12 H12A 109.5 . .
C10 C12 H12B 109.5 . .
C10 C12 H12C 109.5 . .
H12A C12 H12B 109.5 . .
H12A C12 H12C 109.5 . .
H12B C12 H12C 109.5 . .
N2 C13 Cu 179.0(7) . .
N2 C14 C15 106.6(5) . .
N2 C14 C15 106.6(5) . 7_565
N2 C14 C16 106.8(7) . .
C15 C14 C15 111.7(7) 7_565 .
C15 C14 C16 112.3(5) . .
C15 C14 C16 112.3(5) 7_565 .
C14 C15 H15A 109.5 . .
C14 C15 H15B 109.5 . .
C14 C15 H15C 109.5 . .
H15A C15 H15B 109.5 . .
H15A C15 H15C 109.5 . .
H15B C15 H15C 109.5 . .
C14 C16 H16A 109.5 . .
C14 C16 H16B 109.5 . .
C14 C16 H16C 109.5 . .
H16A C16 H16B 109.5 . .
H16A C16 H16C 109.5 . .
H16B C16 H16C 109.5 . .

loop_
_geom_bond_atom_site_label_1
_geom_bond_atom_site_label_2
_geom_bond_distance
_geom_bond_site_symmetry_2
Cu C1 2.017(8) .
Cu C2 1.988(8) .
Cu C9 1.910(8) .
Cu C13 1.916(8) .
Sb1 F1 1.855(16) .
Sb1 F2 1.855(16) .
Sb1 F3 1.855(16) .
Sb1 F4 1.856(16) .
Sb1 F5 1.855(16) .
Sb1 F6 1.855(16) .
Sb2 F1' 1.868(7) .
Sb2 F2' 1.870(7) .
Sb2 F3' 1.870(7) .
Sb2 F4' 1.870(7) .
Sb2 F5' 1.869(7) .
Sb2 F6' 1.870(7) .
Sb3 F1" 1.865(9) .
Sb3 F2" 1.865(9) .
Sb3 F3" 1.865(9) .
Sb3 F4" 1.865(9) .
Sb3 F5" 1.864(9) .
Sb3 F6" 1.865(9) .
N1 C9 1.142(10) .
N1 C10 1.487(10) .
N2 C13 1.134(10) .
N2 C14 1.487(10) .
C1 C2 1.225(12) .
C1 C8 1.475(13) .
C2 C3 1.485(14) .
C3 H3A 0.9900 .
C3 H3B 0.9900 .
C3 C4 1.536(12) .
C4 H4A 0.9900 .
C4 H4B 0.9900 .
C4 C5 1.534(12) .
C5 H5A 0.9900 .
C5 H5B 0.9900 .
C5 C6 1.538(11) .
C6 H6A 0.9900 .
C6 H6B 0.9900 .
C6 C7 1.539(11) .
C7 H7A 0.9900 .
C7 H7B 0.9900 .
C7 C8 1.537(11) .
C8 H8A 0.9900 .
C8 H8B 0.9900 .
C10 C11 1.521(8) .
C10 C11 1.521(8) 7_565
C10 C12 1.509(13) .
C11 H11A 0.9800 .
C11 H11B 0.9800 .
C11 H11C 0.9800 .
C12 H12A 0.9800 .
C12 H12B 0.9800 .
C12 H12C 0.9800 .
C14 C15 1.519(7) .
C14 C15 1.519(7) 7_565
C14 C16 1.534(12) .
C15 H15A 0.9800 .
C15 H15B 0.9800 .
C15 H15C 0.9800 .
C16 H16A 0.9800 .
C16 H16B 0.9800 .
C16 H16C 0.9800 .

loop_
_geom_torsion_atom_site_label_1
_geom_torsion_atom_site_label_2
_geom_torsion_atom_site_label_3
_geom_torsion_atom_site_label_4
_geom_torsion
Cu C1 C2 C3 -163(3)
Cu C1 C8 C7 168.0(10)
Cu C2 C3 C4 160.1(7)
C1 C2 C3 C4 -41(4)
C2 C1 C8 C7 -13(8)
C2 C3 C4 C5 57(3)
C3 C4 C5 C6 -90(2)
C4 C5 C6 C7 108.9(19)
C5 C6 C7 C8 -91(2)
C6 C7 C8 C1 45(4)
C8 C1 C2 Cu -179(5)
C8 C1 C2 C3 17(7)
